data_4033841
loop_
_publ_author_name
'Caleffi, Guilherme S.'
'Larra\~naga, Olatz'
'Ferr\'andiz-Saperas, Marcos'
'Costa, Paulo R. R.'
'N\'ajera, Carmen'
'de C\'ozar, Abel'
'Coss\'io, Fernando P'
'Sansano, Jos\'e M'

_publ_section_title
;
 Switching Diastereoselectivity in Catalytic Enantioselective (3+2)
 Cycloadditions of Azomethine Ylides Promoted by Metal Salts and
 Privileged Segphos-Derived Ligands.
;
_journal_issue 17
_journal_name_full 'The Journal of organic chemistry'
_journal_page_first 10593
_journal_page_last 10605
_journal_paper_doi 10.1021/acs.joc.9b00267
_journal_volume 84
_journal_year 2019
_chemical_absolute_configuration ad
_chemical_formula_moiety 'C21 H23 N O6 S'
_chemical_formula_sum 'C21 H23 N O6 S'
_chemical_formula_weight 417.46
_space_group_IT_number 4
_space_group_name_Hall 'P 2yb'
_space_group_name_H-M_alt 'P 1 21 1'
_symmetry_cell_setting monoclinic
_symmetry_space_group_name_H-M 'P 1 21 1'
_atom_sites_solution_hydrogens geom
_atom_sites_solution_primary direct
_atom_sites_solution_secondary difmap
_audit_creation_method SHELXL-97
_cell_angle_alpha 90.00
_cell_angle_beta 90.00
_cell_angle_gamma 90.00
_cell_formula_units_Z 4
_cell_length_a 7.6318(13)
_cell_length_b 11.923(2)
_cell_length_c 23.114(4)
_cell_measurement_reflns_used 1367
_cell_measurement_temperature 298(1)
_cell_measurement_theta_max 17.19
_cell_measurement_theta_min 2.45
_cell_volume 2103.2(6)
_computing_cell_refinement 'Bruker SMART V5.625'
_computing_data_collection 'Bruker SMART V5.625'
_computing_data_reduction 'Bruker SAINT V6.28A'
_computing_molecular_graphics 'SHELXTL  Rel. 6.12/V (Siemens, 1996)'
_computing_publication_material 'SHELX-97 (Sheldrick, 1997)'
_computing_structure_refinement 'SHELXL-97 (Sheldrick, 1997)'
_computing_structure_solution 'SHELXS-97 (Sheldrick, 1997)'
_diffrn_ambient_temperature 298(1)
_diffrn_measured_fraction_theta_full 0.998
_diffrn_measured_fraction_theta_max 0.998
_diffrn_measurement_device_type 'CCD area detector'
_diffrn_measurement_method 'phi and omega scans'
_diffrn_radiation_monochromator graphite
_diffrn_radiation_source 'fine-focus sealed tube'
_diffrn_radiation_type MoK\a
_diffrn_radiation_wavelength 0.71073
_diffrn_reflns_av_R_equivalents 0.0627
_diffrn_reflns_av_sigmaI/netI 0.0879
_diffrn_reflns_limit_h_max 9
_diffrn_reflns_limit_h_min -9
_diffrn_reflns_limit_k_max 14
_diffrn_reflns_limit_k_min -14
_diffrn_reflns_limit_l_max 27
_diffrn_reflns_limit_l_min -27
_diffrn_reflns_number 18151
_diffrn_reflns_theta_full 25.04
_diffrn_reflns_theta_max 25.04
_diffrn_reflns_theta_min 2.45
_exptl_absorpt_coefficient_mu 0.191
_exptl_absorpt_correction_T_max 0.9829
_exptl_absorpt_correction_T_min 0.9122
_exptl_absorpt_correction_type multi-scan
_exptl_absorpt_process_details 'Bruker/Siemens SADABS V2.03'
_exptl_crystal_colour colorless
_exptl_crystal_density_diffrn 1.318
_exptl_crystal_density_method 'not measured'
_exptl_crystal_description block
_exptl_crystal_F_000 880
_exptl_crystal_size_max 0.16
_exptl_crystal_size_mid 0.12
_exptl_crystal_size_min 0.09
_refine_diff_density_max 0.145
_refine_diff_density_min -0.176
_refine_diff_density_rms 0.035
_refine_ls_abs_structure_details 'Flack H D (1983), Acta Cryst. A39, 876-881'
_refine_ls_abs_structure_Flack 0.01(9)
_refine_ls_extinction_method none
_refine_ls_goodness_of_fit_ref 0.957
_refine_ls_hydrogen_treatment constr
_refine_ls_matrix_type full
_refine_ls_number_parameters 530
_refine_ls_number_reflns 7404
_refine_ls_number_restraints 1
_refine_ls_restrained_S_all 0.957
_refine_ls_R_factor_all 0.1148
_refine_ls_R_factor_gt 0.0544
_refine_ls_shift/su_max 0.019
_refine_ls_shift/su_mean 0.001
_refine_ls_structure_factor_coef Fsqd
_refine_ls_weighting_details 'calc w=1/[\s^2^(Fo^2^)+(0.0286P)^2^] where P=(Fo^2^+2Fc^2^)/3'
_refine_ls_weighting_scheme calc
_refine_ls_wR_factor_gt 0.0849
_refine_ls_wR_factor_ref 0.1044
_reflns_number_gt 4231
_reflns_number_total 7404
_reflns_threshold_expression I>2\s(I)
_cod_data_source_file jo9b00267_si_003.cif
_cod_data_source_block m
_cod_original_cell_volume 2103.1(6)
_cod_original_sg_symbol_H-M 'P 21'
_cod_database_code 4033841

loop_
_symmetry_equiv_pos_as_xyz
'x, y, z'
'-x, y+1/2, -z'

loop_
_atom_site_label
_atom_site_type_symbol
_atom_site_fract_x
_atom_site_fract_y
_atom_site_fract_z
_atom_site_U_iso_or_equiv
_atom_site_adp_type
_atom_site_occupancy
_atom_site_symmetry_multiplicity
_atom_site_calc_flag
_atom_site_refinement_flags
S1 S 0.00177(13) 0.86295(11) 0.39976(5) 0.0549(3) Uani 1 1 d .
S2 S 0.50174(14) 0.38841(12) 0.10034(5) 0.0554(4) Uani 1 1 d .
O5 O -0.0918(4) 0.7607(3) 0.38930(13) 0.0658(9) Uani 1 1 d .
O11 O 0.4094(4) 0.4908(3) 0.11035(13) 0.0675(9) Uani 1 1 d .
O6 O -0.0606(4) 0.9677(3) 0.37663(14) 0.0724(10) Uani 1 1 d .
O12 O 0.4393(4) 0.2844(3) 0.12361(14) 0.0721(10) Uani 1 1 d .
N1 N 0.1982(4) 0.8465(3) 0.37318(13) 0.0479(9) Uani 1 1 d .
N2 N 0.6981(4) 0.4043(3) 0.12672(13) 0.0466(9) Uani 1 1 d .
C29 C 0.8030(5) 0.5041(4) 0.10998(18) 0.0504(12) Uani 1 1 d .
H29 H 0.7579 0.5347 0.0736 0.060 Uiso 1 1 calc R
C8 C 0.3040(5) 0.7465(4) 0.38961(17) 0.0473(11) Uani 1 1 d .
H8 H 0.2585 0.7158 0.4260 0.057 Uiso 1 1 calc R
O4 O 0.5149(5) 0.7427(4) 0.49629(18) 0.0976(13) Uani 1 1 d .
O10 O 1.0152(5) 0.5084(4) 0.00413(18) 0.0974(13) Uani 1 1 d .
O1 O 0.1894(5) 0.9610(3) 0.26629(15) 0.0933(12) Uani 1 1 d .
O7 O 0.6886(5) 0.2906(3) 0.23382(16) 0.0930(12) Uani 1 1 d .
C36 C 0.5234(5) 0.3741(5) 0.02536(18) 0.0518(11) Uani 1 1 d .
O8 O 0.7977(5) 0.1415(3) 0.18997(19) 0.1137(15) Uani 1 1 d .
C32 C 0.7641(6) 0.6647(4) 0.2511(2) 0.0630(14) Uani 1 1 d .
H32 H 0.7228 0.6530 0.2885 0.076 Uiso 1 1 calc R
O3 O 0.5240(6) 0.9265(4) 0.4802(2) 0.1144(17) Uani 1 1 d .
O9 O 1.0234(6) 0.3251(4) 0.0201(2) 0.1113(16) Uani 1 1 d .
C10 C 0.2496(5) 0.6711(4) 0.28930(19) 0.0570(12) Uani 1 1 d .
H10 H 0.1995 0.7393 0.2789 0.068 Uiso 1 1 calc R
C31 C 0.7500(6) 0.5799(4) 0.21056(19) 0.0576(13) Uani 1 1 d .
H31 H 0.7008 0.5115 0.2211 0.069 Uiso 1 1 calc R
O2 O 0.2982(5) 1.1098(3) 0.31001(19) 0.1139(15) Uani 1 1 d .
C15 C 0.0244(5) 0.8781(5) 0.47514(18) 0.0518(11) Uani 1 1 d .
C22 C 0.8069(6) 0.3058(4) 0.1371(2) 0.0569(13) Uani 1 1 d .
H22 H 0.7988 0.2537 0.1044 0.068 Uiso 1 1 calc R
C5 C 0.4870(5) 0.7992(4) 0.4008(2) 0.0575(14) Uani 1 1 d .
H5 H 0.5782 0.7451 0.3903 0.069 Uiso 1 1 calc R
C30 C 0.8077(5) 0.5956(4) 0.15515(18) 0.0500(11) Uani 1 1 d .
C9 C 0.3080(5) 0.6552(4) 0.34490(18) 0.0494(11) Uani 1 1 d .
C14 C 0.3799(6) 0.5529(4) 0.3596(2) 0.0682(14) Uani 1 1 d .
H14 H 0.4181 0.5405 0.3973 0.082 Uiso 1 1 calc R
C4 C 0.4910(5) 0.8968(5) 0.3586(2) 0.0697(15) Uani 1 1 d .
H4A H 0.5159 0.8711 0.3197 0.084 Uiso 1 1 calc R
H4B H 0.5785 0.9516 0.3699 0.084 Uiso 1 1 calc R
C25 C 0.9917(5) 0.3542(5) 0.1414(2) 0.0674(15) Uani 1 1 d .
H25A H 1.0169 0.3789 0.1805 0.081 Uiso 1 1 calc R
H25B H 1.0787 0.2993 0.1299 0.081 Uiso 1 1 calc R
C2 C 0.2559(7) 1.0044(5) 0.3074(3) 0.0687(15) Uani 1 1 d .
C11 C 0.2646(6) 0.5863(4) 0.2485(2) 0.0661(14) Uani 1 1 d .
H11 H 0.2246 0.5977 0.2110 0.079 Uiso 1 1 calc R
C1 C 0.3069(5) 0.9460(4) 0.3627(2) 0.0586(13) Uani 1 1 d .
H1 H 0.2990 0.9979 0.3955 0.070 Uiso 1 1 calc R
C26 C 0.9883(5) 0.4530(5) 0.0996(2) 0.0583(14) Uani 1 1 d .
H26 H 1.0788 0.5076 0.1103 0.070 Uiso 1 1 calc R
C6 C 0.5107(6) 0.8336(6) 0.4632(3) 0.0743(18) Uani 1 1 d .
C23 C 0.7561(7) 0.2474(5) 0.1928(3) 0.0735(15) Uani 1 1 d .
C27 C 1.0104(6) 0.4188(6) 0.0374(3) 0.0738(17) Uani 1 1 d .
C33 C 0.8378(6) 0.7652(4) 0.2371(2) 0.0651(14) Uani 1 1 d .
H33 H 0.8482 0.8213 0.2648 0.078 Uiso 1 1 calc R
C34 C 0.8969(6) 0.7830(4) 0.1815(2) 0.0738(14) Uani 1 1 d .
H34 H 0.9477 0.8512 0.1716 0.089 Uiso 1 1 calc R
C35 C 0.8802(6) 0.6985(4) 0.1404(2) 0.0671(14) Uani 1 1 d .
H35 H 0.9178 0.7111 0.1026 0.081 Uiso 1 1 calc R
C12 C 0.3382(6) 0.4861(4) 0.2635(2) 0.0688(14) Uani 1 1 d .
H12 H 0.3493 0.4296 0.2360 0.083 Uiso 1 1 calc R
C13 C 0.3956(6) 0.4684(4) 0.3188(2) 0.0744(15) Uani 1 1 d .
H13 H 0.4451 0.3999 0.3289 0.089 Uiso 1 1 calc R
C39 C 0.5643(6) 0.3498(5) -0.0938(2) 0.0711(15) Uani 1 1 d .
C37 C 0.5600(8) 0.2727(5) 0.0018(3) 0.096(2) Uani 1 1 d .
H37 H 0.5707 0.2100 0.0255 0.115 Uiso 1 1 calc R
C16 C 0.0063(7) 0.7871(5) 0.5103(2) 0.0766(17) Uani 1 1 d .
H16 H -0.0192 0.7170 0.4948 0.092 Uiso 1 1 calc R
C20 C 0.0602(8) 0.9797(5) 0.4983(2) 0.0956(19) Uani 1 1 d .
H20 H 0.0702 1.0425 0.4747 0.115 Uiso 1 1 calc R
C18 C 0.0647(6) 0.9012(5) 0.5940(2) 0.0708(15) Uani 1 1 d .
C41 C 0.5054(7) 0.4634(5) -0.0100(2) 0.0805(18) Uani 1 1 d .
H41 H 0.4778 0.5332 0.0054 0.097 Uiso 1 1 calc R
C42 C 0.5873(7) 0.3372(5) -0.1583(2) 0.108(2) Uani 1 1 d .
H42A H 0.5124 0.3895 -0.1780 0.161 Uiso 1 1 calc R
H42B H 0.5571 0.2622 -0.1696 0.161 Uiso 1 1 calc R
H42C H 0.7071 0.3520 -0.1684 0.161 Uiso 1 1 calc R
C40 C 0.5277(7) 0.4516(6) -0.0691(3) 0.0872(18) Uani 1 1 d .
H40 H 0.5177 0.5145 -0.0927 0.105 Uiso 1 1 calc R
C17 C 0.0265(7) 0.8004(5) 0.5696(2) 0.0860(18) Uani 1 1 d .
H17 H 0.0135 0.7381 0.5934 0.103 Uiso 1 1 calc R
C38 C 0.5817(9) 0.2620(5) -0.0572(3) 0.106(2) Uani 1 1 d .
H38 H 0.6092 0.1919 -0.0724 0.127 Uiso 1 1 calc R
C21 C 0.0872(7) 0.9162(5) 0.65855(19) 0.105(2) Uani 1 1 d .
H21A H 0.0667 0.8460 0.6777 0.158 Uiso 1 1 calc R
H21B H 0.0049 0.9710 0.6723 0.158 Uiso 1 1 calc R
H21C H 0.2043 0.9412 0.6666 0.158 Uiso 1 1 calc R
C19 C 0.0817(9) 0.9893(5) 0.5571(3) 0.103(2) Uani 1 1 d .
H19 H 0.1092 1.0593 0.5724 0.124 Uiso 1 1 calc R
C7 C 0.5281(8) 0.7620(7) 0.5582(3) 0.133(3) Uani 1 1 d .
H7A H 0.4345 0.8103 0.5704 0.200 Uiso 1 1 calc R
H7B H 0.6385 0.7968 0.5668 0.200 Uiso 1 1 calc R
H7C H 0.5199 0.6917 0.5782 0.200 Uiso 1 1 calc R
C28 C 1.0285(8) 0.4886(6) -0.0584(2) 0.126(3) Uani 1 1 d .
H28A H 1.1357 0.4498 -0.0667 0.190 Uiso 1 1 calc R
H28B H 1.0274 0.5592 -0.0784 0.190 Uiso 1 1 calc R
H28C H 0.9309 0.4440 -0.0709 0.190 Uiso 1 1 calc R
C3 C 0.2648(10) 1.1704(5) 0.2550(4) 0.159(3) Uani 1 1 d .
H3A H 0.2440 1.1171 0.2246 0.238 Uiso 1 1 calc R
H3B H 0.3649 1.2155 0.2455 0.238 Uiso 1 1 calc R
H3C H 0.1639 1.2177 0.2594 0.238 Uiso 1 1 calc R
C24 C 0.7667(10) 0.0804(5) 0.2448(3) 0.154(3) Uani 1 1 d .
H24A H 0.7592 0.1330 0.2761 0.231 Uiso 1 1 calc R
H24B H 0.8619 0.0294 0.2517 0.231 Uiso 1 1 calc R
H24C H 0.6591 0.0391 0.2421 0.231 Uiso 1 1 calc R

loop_
_atom_site_aniso_label
_atom_site_aniso_U_11
_atom_site_aniso_U_22
_atom_site_aniso_U_33
_atom_site_aniso_U_23
_atom_site_aniso_U_13
_atom_site_aniso_U_12
S1 0.0450(7) 0.0691(10) 0.0506(8) 0.0018(8) 0.0019(5) 0.0049(7)
S2 0.0458(7) 0.0712(10) 0.0492(7) -0.0004(8) -0.0020(5) -0.0048(7)
O5 0.052(2) 0.082(2) 0.064(2) -0.0091(19) -0.0041(16) -0.0173(18)
O11 0.054(2) 0.084(3) 0.064(2) -0.0107(19) 0.0026(16) 0.0225(19)
O6 0.067(2) 0.078(3) 0.072(2) 0.019(2) 0.0022(17) 0.028(2)
O12 0.067(2) 0.076(3) 0.073(2) 0.018(2) -0.0040(17) -0.025(2)
N1 0.044(2) 0.050(2) 0.051(2) 0.0042(18) 0.0006(16) -0.0011(18)
N2 0.0416(19) 0.050(2) 0.049(2) 0.0020(18) 0.0000(15) 0.0000(18)
C29 0.047(3) 0.060(3) 0.044(3) 0.006(2) 0.005(2) -0.002(2)
C8 0.046(3) 0.051(3) 0.044(2) 0.003(2) -0.005(2) 0.008(2)
O4 0.127(4) 0.103(4) 0.063(3) -0.003(3) -0.030(2) 0.010(3)
O10 0.123(4) 0.104(4) 0.065(3) 0.000(3) 0.029(2) -0.008(3)
O1 0.130(3) 0.087(3) 0.063(2) 0.013(2) -0.001(2) 0.013(3)
O7 0.130(3) 0.082(3) 0.067(3) 0.006(2) 0.003(2) -0.007(3)
C36 0.052(2) 0.056(3) 0.047(3) 0.005(3) -0.0106(19) -0.001(3)
O8 0.124(3) 0.070(3) 0.147(4) 0.038(3) 0.040(3) 0.034(2)
C32 0.075(4) 0.060(4) 0.054(3) -0.003(3) 0.001(3) 0.008(3)
O3 0.141(4) 0.093(4) 0.109(4) -0.032(3) -0.034(3) 0.001(3)
O9 0.137(4) 0.091(4) 0.106(4) -0.027(3) 0.033(3) -0.002(3)
C10 0.056(3) 0.053(3) 0.061(3) -0.003(3) -0.002(2) 0.006(2)
C31 0.064(3) 0.051(3) 0.058(3) -0.003(3) 0.005(2) -0.008(3)
O2 0.123(3) 0.071(3) 0.148(4) 0.038(3) -0.045(3) -0.033(2)
C15 0.055(3) 0.053(3) 0.047(3) -0.003(3) 0.008(2) 0.006(3)
C22 0.057(3) 0.053(3) 0.060(3) 0.004(2) 0.001(2) 0.011(3)
C5 0.046(3) 0.065(4) 0.061(4) -0.005(3) -0.002(2) 0.012(2)
C30 0.050(3) 0.061(3) 0.039(3) -0.003(2) -0.002(2) 0.000(2)
C9 0.052(3) 0.054(3) 0.042(3) 0.004(2) -0.002(2) 0.000(2)
C14 0.084(4) 0.063(3) 0.058(3) 0.003(3) -0.006(3) 0.010(3)
C4 0.041(3) 0.084(4) 0.085(4) 0.002(4) 0.000(2) -0.014(3)
C25 0.042(3) 0.082(4) 0.078(4) -0.001(4) 0.002(2) 0.008(3)
C2 0.061(4) 0.062(4) 0.082(4) 0.009(4) 0.005(3) -0.002(3)
C11 0.081(4) 0.068(4) 0.049(3) -0.001(3) -0.002(3) -0.003(3)
C1 0.048(3) 0.061(3) 0.067(3) 0.005(3) -0.004(2) -0.009(3)
C26 0.048(3) 0.071(4) 0.055(3) -0.004(3) 0.003(2) -0.011(3)
C6 0.049(3) 0.087(5) 0.087(5) -0.012(4) -0.017(3) 0.008(3)
C23 0.063(4) 0.068(4) 0.089(4) 0.007(4) -0.011(3) 0.001(3)
C27 0.054(3) 0.089(5) 0.078(5) 0.000(4) 0.016(3) -0.004(3)
C33 0.078(4) 0.062(4) 0.055(3) -0.013(3) -0.012(3) 0.003(3)
C34 0.083(4) 0.062(4) 0.077(4) -0.002(3) -0.002(3) -0.012(3)
C35 0.078(4) 0.068(4) 0.056(3) 0.004(3) 0.006(3) -0.011(3)
C12 0.082(4) 0.068(4) 0.057(3) -0.010(3) 0.011(3) -0.003(3)
C13 0.096(4) 0.054(3) 0.073(4) 0.000(3) 0.002(3) 0.019(3)
C39 0.069(3) 0.090(5) 0.055(3) -0.013(3) -0.004(3) -0.013(3)
C37 0.165(6) 0.061(4) 0.062(4) -0.012(3) -0.006(4) -0.008(4)
C16 0.115(5) 0.066(4) 0.049(4) -0.006(3) 0.006(3) -0.030(3)
C20 0.170(6) 0.057(4) 0.060(4) -0.010(3) 0.015(4) 0.007(4)
C18 0.064(3) 0.097(5) 0.051(3) -0.014(3) 0.001(2) 0.015(3)
C41 0.111(5) 0.079(4) 0.052(4) -0.006(4) 0.002(3) 0.029(4)
C42 0.109(4) 0.153(7) 0.061(4) -0.027(4) 0.004(3) -0.021(4)
C40 0.117(5) 0.089(5) 0.056(4) 0.014(4) 0.004(3) 0.012(4)
C17 0.124(5) 0.082(5) 0.052(4) 0.007(3) -0.002(3) -0.015(4)
C38 0.166(7) 0.072(5) 0.079(5) -0.020(4) 0.004(4) 0.000(4)
C21 0.109(4) 0.156(7) 0.052(3) -0.014(4) -0.006(3) 0.006(4)
C19 0.168(7) 0.075(5) 0.065(4) -0.018(4) 0.005(4) 0.002(4)
C7 0.140(6) 0.198(8) 0.062(4) -0.005(5) -0.030(4) 0.053(5)
C28 0.135(6) 0.188(8) 0.057(4) -0.007(5) 0.034(4) -0.041(5)
C3 0.185(8) 0.102(6) 0.190(8) 0.092(7) -0.042(6) -0.025(5)
C24 0.175(8) 0.104(6) 0.182(7) 0.098(6) 0.031(6) 0.029(5)

loop_
_atom_type_symbol
_atom_type_description
_atom_type_scat_dispersion_real
_atom_type_scat_dispersion_imag
_atom_type_scat_source
C C 0.0033 0.0016 'International Tables Vol C Tables 4.2.6.8 and 6.1.1.4'
H H 0.0000 0.0000 'International Tables Vol C Tables 4.2.6.8 and 6.1.1.4'
N N 0.0061 0.0033 'International Tables Vol C Tables 4.2.6.8 and 6.1.1.4'
O O 0.0106 0.0060 'International Tables Vol C Tables 4.2.6.8 and 6.1.1.4'
S S 0.1246 0.1234 'International Tables Vol C Tables 4.2.6.8 and 6.1.1.4'

loop_
_geom_angle_atom_site_label_1
_geom_angle_atom_site_label_2
_geom_angle_atom_site_label_3
_geom_angle
O5 S1 O6 120.70(18)
O5 S1 N1 107.00(19)
O6 S1 N1 105.53(19)
O5 S1 C15 107.7(2)
O6 S1 C15 108.1(2)
N1 S1 C15 107.14(17)
O11 S2 O12 120.95(19)
O11 S2 N2 107.09(19)
O12 S2 N2 105.43(19)
O11 S2 C36 106.9(2)
O12 S2 C36 108.6(2)
N2 S2 C36 107.18(17)
C1 N1 C8 112.5(3)
C1 N1 S1 119.0(3)
C8 N1 S1 119.9(3)
C22 N2 C29 112.4(3)
C22 N2 S2 119.4(3)
C29 N2 S2 119.4(3)
N2 C29 C30 114.3(3)
N2 C29 C26 102.5(3)
C30 C29 C26 111.5(4)
N1 C8 C9 114.6(3)
N1 C8 C5 101.9(3)
C9 C8 C5 112.9(4)
C6 O4 C7 116.1(5)
C27 O10 C28 116.5(5)
C41 C36 C37 118.7(5)
C41 C36 S2 121.0(4)
C37 C36 S2 120.3(4)
C23 O8 C24 113.3(5)
C33 C32 C31 120.9(5)
C9 C10 C11 120.5(4)
C30 C31 C32 120.6(4)
C2 O2 C3 112.8(5)
C20 C15 C16 119.8(5)
C20 C15 S1 120.2(4)
C16 C15 S1 119.9(4)
N2 C22 C23 111.4(4)
N2 C22 C25 103.5(4)
C23 C22 C25 110.7(4)
C6 C5 C4 113.7(5)
C6 C5 C8 112.2(4)
C4 C5 C8 102.7(3)
C31 C30 C35 118.7(4)
C31 C30 C29 122.7(4)
C35 C30 C29 118.5(4)
C10 C9 C14 118.8(4)
C10 C9 C8 122.5(4)
C14 C9 C8 118.6(4)
C9 C14 C13 120.6(4)
C5 C4 C1 103.7(4)
C26 C25 C22 103.6(4)
O1 C2 O2 124.2(6)
O1 C2 C1 125.7(5)
O2 C2 C1 110.0(5)
C12 C11 C10 120.0(5)
N1 C1 C2 111.5(4)
N1 C1 C4 102.8(4)
C2 C1 C4 111.3(4)
C27 C26 C25 113.2(5)
C27 C26 C29 110.7(4)
C25 C26 C29 102.7(3)
O3 C6 O4 124.9(7)
O3 C6 C5 125.8(7)
O4 C6 C5 109.3(5)
O7 C23 O8 124.1(6)
O7 C23 C22 125.9(5)
O8 C23 C22 109.9(5)
O9 C27 O10 124.3(7)
O9 C27 C26 125.8(7)
O10 C27 C26 109.9(6)
C32 C33 C34 119.5(5)
C33 C34 C35 119.8(5)
C30 C35 C34 120.5(4)
C11 C12 C13 120.2(5)
C12 C13 C14 119.8(5)
C38 C39 C40 116.5(5)
C38 C39 C42 122.0(6)
C40 C39 C42 121.5(5)
C36 C37 C38 120.3(6)
C15 C16 C17 119.1(5)
C15 C20 C19 119.4(6)
C19 C18 C17 116.3(5)
C19 C18 C21 121.1(6)
C17 C18 C21 122.6(5)
C36 C41 C40 120.4(5)
C39 C40 C41 121.7(6)
C18 C17 C16 122.3(6)
C39 C38 C37 122.4(6)
C18 C19 C20 123.1(6)

loop_
_geom_bond_atom_site_label_1
_geom_bond_atom_site_label_2
_geom_bond_distance
S1 O5 1.433(3)
S1 O6 1.440(3)
S1 N1 1.632(3)
S1 C15 1.760(4)
S2 O11 1.428(3)
S2 O12 1.433(3)
S2 N2 1.629(3)
S2 C36 1.749(4)
N1 C1 1.467(5)
N1 C8 1.490(5)
N2 C22 1.458(5)
N2 C29 1.485(5)
C29 C30 1.511(6)
C29 C26 1.559(5)
C8 C9 1.502(5)
C8 C5 1.554(5)
O4 C6 1.328(7)
O4 C7 1.452(6)
O10 C27 1.317(7)
O10 C28 1.467(6)
O1 C2 1.194(6)
O7 C23 1.196(6)
C36 C41 1.349(6)
C36 C37 1.356(7)
O8 C23 1.303(6)
O8 C24 1.481(7)
C32 C33 1.362(6)
C32 C31 1.384(6)
O3 C6 1.179(7)
O9 C27 1.190(7)
C10 C9 1.373(5)
C10 C11 1.387(6)
C31 C30 1.367(5)
O2 C2 1.299(6)
O2 C3 1.484(7)
C15 C20 1.352(7)
C15 C16 1.362(6)
C22 C23 1.514(7)
C22 C25 1.527(5)
C5 C6 1.508(7)
C5 C4 1.519(7)
C30 C35 1.389(6)
C9 C14 1.380(6)
C14 C13 1.386(6)
C4 C1 1.525(5)
C25 C26 1.524(7)
C2 C1 1.508(6)
C11 C12 1.364(6)
C26 C27 1.505(7)
C33 C34 1.378(6)
C34 C35 1.391(6)
C12 C13 1.368(6)
C39 C38 1.352(7)
C39 C40 1.370(7)
C39 C42 1.510(6)
C37 C38 1.379(8)
C16 C17 1.388(7)
C20 C19 1.374(7)
C18 C19 1.359(7)
C18 C17 1.360(7)
C18 C21 1.512(6)
C41 C40 1.383(7)
